data_4119985
loop_
_publ_author_name
'Alexander G. Tskhovrebov'
'Basile Vuichoud'
'Euro Solari'
'Rosario Scopelliti'
'Kay Severin'

_publ_section_title
;
 Adducts of Nitrous Oxide and N-Heterocyclic Carbenes: Syntheses,
 Structures, and Reactivity
;
_journal_name_full 'Journal of the American Chemical Society'
_journal_page_first 9486
_journal_page_last 9492
_journal_paper_doi 10.1021/ja4030287
_journal_volume 135
_journal_year 2013
_chemical_formula_moiety 'C51 H64 F3 Fe N8 O7 S, C F3 O3 S, 3/2(C4 H8 O)'
_chemical_formula_sum 'C58 H76 F6 Fe N8 O11.5 S2'
_chemical_formula_weight 1303.24
_space_group_IT_number 14
_symmetry_cell_setting monoclinic
_symmetry_space_group_name_Hall '-P 2ybc'
_symmetry_space_group_name_H-M 'P 1 21/c 1'
_atom_sites_solution_hydrogens geom
_atom_sites_solution_primary direct
_atom_sites_solution_secondary difmap
_audit_creation_method SHELXL-97
_audit_update_record
;
2013-03-14 # Formatted by publCIF
;
_cell_angle_alpha 90.00
_cell_angle_beta 95.440(13)
_cell_angle_gamma 90.00
_cell_formula_units_Z 4
_cell_length_a 11.2126(10)
_cell_length_b 16.522(3)
_cell_length_c 34.824(5)
_cell_measurement_reflns_used 445
_cell_measurement_temperature 160(2)
_cell_measurement_theta_max 22
_cell_measurement_theta_min 3
_cell_volume 6422.2(16)
_computing_cell_refinement 'Dirax/lsq (Duisenberg & Schreurs, 1989-2000)'
_computing_data_collection 'Collect (Bruker AXS BV, 1997-2004)'
_computing_data_reduction 'EvalCCD (Duisenberg & Schreurs, 1990-2000)'
_computing_molecular_graphics 'Bruker SHELXTL'
_computing_publication_material 'Bruker SHELXTL'
_computing_structure_refinement 'SHELXL-97 (Sheldrick, 1997)'
_computing_structure_solution 'SHELXS-97 (Sheldrick, 1990)'
_diffrn_ambient_temperature 160(2)
_diffrn_measured_fraction_theta_full 0.987
_diffrn_measured_fraction_theta_max 0.919
_diffrn_measurement_device_type 'Bruker APEX II CCD'
_diffrn_measurement_method 'phi and omega scans'
_diffrn_radiation_monochromator graphite
_diffrn_radiation_source 'fine-focus sealed tube'
_diffrn_radiation_type MoK\a
_diffrn_radiation_wavelength 0.71073
_diffrn_reflns_av_R_equivalents 0.0247
_diffrn_reflns_av_sigmaI/netI 0.0180
_diffrn_reflns_limit_h_max 13
_diffrn_reflns_limit_h_min -13
_diffrn_reflns_limit_k_max 20
_diffrn_reflns_limit_k_min -17
_diffrn_reflns_limit_l_max 43
_diffrn_reflns_limit_l_min -43
_diffrn_reflns_number 83831
_diffrn_reflns_theta_full 25.00
_diffrn_reflns_theta_max 26.29
_diffrn_reflns_theta_min 3.03
_exptl_absorpt_coefficient_mu 0.380
_exptl_absorpt_correction_T_max 0.7454
_exptl_absorpt_correction_T_min 0.6432
_exptl_absorpt_correction_type multi-scan
_exptl_absorpt_process_details 'SADABS 2008, Bruker AXS, 2008'
_exptl_crystal_colour yellow
_exptl_crystal_density_diffrn 1.348
_exptl_crystal_description prismatic
_exptl_crystal_F_000 2736
_exptl_crystal_size_max 0.48
_exptl_crystal_size_mid 0.44
_exptl_crystal_size_min 0.32
_refine_diff_density_max 0.910
_refine_diff_density_min -0.462
_refine_diff_density_rms 0.058
_refine_ls_extinction_method none
_refine_ls_goodness_of_fit_ref 1.147
_refine_ls_hydrogen_treatment constr
_refine_ls_matrix_type full
_refine_ls_number_parameters 821
_refine_ls_number_reflns 11952
_refine_ls_number_restraints 81
_refine_ls_restrained_S_all 1.166
_refine_ls_R_factor_all 0.0627
_refine_ls_R_factor_gt 0.0530
_refine_ls_shift/su_max 0.000
_refine_ls_shift/su_mean 0.000
_refine_ls_structure_factor_coef Fsqd
_refine_ls_weighting_details 'calc w=1/[\s^2^(Fo^2^)+(0.0435P)^2^+8.4220P] where P=(Fo^2^+2Fc^2^)/3'
_refine_ls_weighting_scheme calc
_refine_ls_wR_factor_gt 0.1251
_refine_ls_wR_factor_ref 0.1313
_reflns_number_gt 10252
_reflns_number_total 11952
_reflns_threshold_expression >2sigma(I)
_cod_data_source_file ja4030287_si_013.cif
_cod_data_source_block al394
_cod_original_cell_volume 6422.2(17)
_cod_original_sg_symbol_H-M 'P 21/c'
_cod_original_formula_sum 'C58 H76 F6 Fe N8 O11.50 S2'
_cod_database_code 4119985

loop_
_symmetry_equiv_pos_as_xyz
'x, y, z'
'-x, y+1/2, -z+1/2'
'-x, -y, -z'
'x, -y-1/2, z-1/2'

loop_
_atom_site_label
_atom_site_type_symbol
_atom_site_fract_x
_atom_site_fract_y
_atom_site_fract_z
_atom_site_U_iso_or_equiv
_atom_site_adp_type
_atom_site_occupancy
_atom_site_symmetry_multiplicity
_atom_site_calc_flag
_atom_site_refinement_flags
_atom_site_disorder_assembly
_atom_site_disorder_group
Fe1 Fe 0.47783(3) 0.24898(2) 0.158786(9) 0.02076(10) Uani 1 1 d . . .
S1 S 0.59164(6) 0.24475(4) 0.250382(17) 0.02517(15) Uani 1 1 d . . .
F1 F 0.43746(16) 0.30974(10) 0.29298(5) 0.0443(4) Uani 1 1 d . . .
F2 F 0.55864(19) 0.22573(15) 0.32262(5) 0.0613(6) Uani 1 1 d . . .
F3 F 0.41418(17) 0.18240(11) 0.28362(6) 0.0497(5) Uani 1 1 d . . .
O1 O 0.65829(15) 0.24288(11) 0.13879(5) 0.0266(4) Uani 1 1 d . . .
O2 O 0.48510(17) 0.37778(11) 0.15912(5) 0.0327(4) Uani 1 1 d . A .
O3 O 0.64660(18) 0.16670(13) 0.25048(6) 0.0418(5) Uani 1 1 d . . .
O4 O 0.5034(2) 0.25837(13) 0.21781(5) 0.0418(5) Uani 1 1 d . . .
O5 O 0.6676(2) 0.31279(15) 0.25902(7) 0.0531(6) Uani 1 1 d . . .
O6 O 0.30005(15) 0.24567(11) 0.14263(5) 0.0283(4) Uani 1 1 d . . .
O7 O 0.48107(16) 0.12008(11) 0.16550(5) 0.0311(4) Uani 1 1 d . . .
N1 N 0.4285(2) 0.17291(13) 0.03986(6) 0.0312(5) Uani 1 1 d . . .
N2 N 0.4182(2) 0.30405(13) 0.03919(6) 0.0276(5) Uani 1 1 d . . .
N3 N 0.50746(18) 0.24291(12) 0.09820(6) 0.0214(4) Uani 1 1 d . . .
N4 N 0.62379(19) 0.23984(13) 0.10276(6) 0.0257(5) Uani 1 1 d . . .
N5 N -0.01032(19) 0.29186(13) 0.19423(6) 0.0283(5) Uani 1 1 d . . .
N6 N -0.02389(19) 0.16110(13) 0.19083(6) 0.0282(5) Uani 1 1 d . . .
N7 N 0.12123(19) 0.21984(14) 0.15341(7) 0.0310(5) Uani 1 1 d . . .
N8 N 0.22109(19) 0.24823(14) 0.16738(6) 0.0285(5) Uani 1 1 d . . .
C1 C 0.4578(2) 0.23993(15) 0.06029(7) 0.0236(5) Uani 1 1 d . . .
C2 C 0.3690(3) 0.19590(18) 0.00465(8) 0.0391(7) Uani 1 1 d . . .
H2 H 0.3386 0.1605 -0.0155 0.047 Uiso 1 1 calc R . .
C3 C 0.3624(3) 0.27650(18) 0.00419(8) 0.0362(7) Uani 1 1 d . . .
H3 H 0.3264 0.3090 -0.0162 0.043 Uiso 1 1 calc R . .
C4 C 0.4467(3) 0.09071(16) 0.05346(7) 0.0310(6) Uani 1 1 d . . .
C5 C 0.3541(3) 0.05370(17) 0.07062(8) 0.0362(7) Uani 1 1 d . . .
C6 C 0.3736(3) -0.02580(18) 0.08331(9) 0.0440(8) Uani 1 1 d . . .
H6 H 0.3114 -0.0534 0.0947 0.053 Uiso 1 1 calc R . .
C7 C 0.4806(4) -0.06570(18) 0.07982(9) 0.0478(9) Uani 1 1 d . . .
C8 C 0.5703(3) -0.02598(19) 0.06249(9) 0.0445(8) Uani 1 1 d . . .
H8 H 0.6438 -0.0533 0.0601 0.053 Uiso 1 1 calc R . .
C9 C 0.5560(3) 0.05270(18) 0.04850(8) 0.0371(7) Uani 1 1 d . . .
C10 C 0.2372(3) 0.0961(2) 0.07541(10) 0.0482(8) Uani 1 1 d . . .
H10A H 0.2531 0.1461 0.0902 0.072 Uiso 1 1 calc R . .
H10B H 0.1857 0.0606 0.0892 0.072 Uiso 1 1 calc R . .
H10C H 0.1970 0.1094 0.0500 0.072 Uiso 1 1 calc R . .
C11 C 0.4980(5) -0.1515(2) 0.09475(12) 0.0782(14) Uani 1 1 d . . .
H11A H 0.5813 -0.1680 0.0931 0.117 Uiso 1 1 calc R . .
H11B H 0.4444 -0.1880 0.0791 0.117 Uiso 1 1 calc R . .
H11C H 0.4796 -0.1538 0.1217 0.117 Uiso 1 1 calc R . .
C12 C 0.6518(3) 0.0942(2) 0.02875(9) 0.0488(8) Uani 1 1 d . . .
H12A H 0.7202 0.0576 0.0277 0.073 Uiso 1 1 calc R . .
H12B H 0.6777 0.1431 0.0432 0.073 Uiso 1 1 calc R . .
H12C H 0.6203 0.1092 0.0025 0.073 Uiso 1 1 calc R . .
C13 C 0.4228(3) 0.38777(15) 0.05145(7) 0.0288(6) Uani 1 1 d . . .
C14 C 0.5263(3) 0.43231(18) 0.04731(8) 0.0390(7) Uani 1 1 d . . .
C15 C 0.5259(3) 0.5131(2) 0.05778(10) 0.0510(9) Uani 1 1 d . . .
H15 H 0.5957 0.5448 0.0555 0.061 Uiso 1 1 calc R . .
C16 C 0.4273(4) 0.54898(19) 0.07137(9) 0.0523(10) Uani 1 1 d . . .
C17 C 0.3258(3) 0.50220(18) 0.07523(9) 0.0443(8) Uani 1 1 d . . .
H17 H 0.2580 0.5268 0.0848 0.053 Uiso 1 1 calc R . .
C18 C 0.3209(3) 0.42030(17) 0.06545(8) 0.0338(6) Uani 1 1 d . . .
C19 C 0.6349(3) 0.3949(2) 0.03208(11) 0.0565(9) Uani 1 1 d . . .
H19A H 0.6730 0.3574 0.0513 0.085 Uiso 1 1 calc R . .
H19B H 0.6918 0.4376 0.0268 0.085 Uiso 1 1 calc R . .
H19C H 0.6106 0.3654 0.0082 0.085 Uiso 1 1 calc R . .
C20 C 0.4271(5) 0.6381(2) 0.08187(12) 0.0799(15) Uani 1 1 d . . .
H20A H 0.5069 0.6609 0.0798 0.120 Uiso 1 1 calc R . .
H20B H 0.4062 0.6443 0.1084 0.120 Uiso 1 1 calc R . .
H20C H 0.3682 0.6668 0.0642 0.120 Uiso 1 1 calc R . .
C21 C 0.2110(3) 0.3702(2) 0.06993(10) 0.0452(8) Uani 1 1 d . . .
H21A H 0.1784 0.3499 0.0446 0.068 Uiso 1 1 calc R . .
H21B H 0.1506 0.4036 0.0810 0.068 Uiso 1 1 calc R . .
H21C H 0.2323 0.3243 0.0871 0.068 Uiso 1 1 calc R . .
C22 C 0.5950(3) 0.42330(17) 0.15919(9) 0.0375(7) Uani 1 1 d . . .
H22A H 0.6194 0.4276 0.1327 0.045 Uiso 0.60(2) 1 calc PR A 1
H22B H 0.6600 0.3962 0.1756 0.045 Uiso 0.60(2) 1 calc PR A 1
H22C H 0.6036 0.4479 0.1337 0.045 Uiso 0.40(2) 1 d PR A 2
H22D H 0.6655 0.3887 0.1666 0.045 Uiso 0.40(2) 1 d PR A 2
C23A C 0.5713(12) 0.5060(7) 0.1749(5) 0.052(3) Uani 0.60(2) 1 d P A 1
H23A H 0.6218 0.5154 0.1994 0.063 Uiso 0.60(2) 1 calc PR A 1
H23B H 0.5897 0.5483 0.1562 0.063 Uiso 0.60(2) 1 calc PR A 1
C24A C 0.4436(8) 0.5085(5) 0.1814(3) 0.043(2) Uani 0.60(2) 1 d P A 1
H24A H 0.3989 0.5432 0.1618 0.051 Uiso 0.60(2) 1 calc PR A 1
H24B H 0.4336 0.5309 0.2073 0.051 Uiso 0.60(2) 1 calc PR A 1
C23B C 0.5792(16) 0.4883(10) 0.1897(5) 0.041(3) Uani 0.40(2) 1 d P A 2
H23C H 0.6336 0.4767 0.2131 0.050 Uiso 0.40(2) 1 calc PR A 2
H23D H 0.6009 0.5418 0.1797 0.050 Uiso 0.40(2) 1 calc PR A 2
C24B C 0.4723(16) 0.4903(10) 0.1984(6) 0.057(4) Uani 0.40(2) 1 d P A 2
H24C H 0.4365 0.5434 0.1910 0.068 Uiso 0.40(2) 1 calc PR A 2
H24D H 0.4718 0.4843 0.2267 0.068 Uiso 0.40(2) 1 calc PR A 2
C25 C 0.3976(3) 0.42397(18) 0.17844(10) 0.0420(7) Uani 1 1 d . . .
H25A H 0.3895 0.4015 0.2044 0.050 Uiso 0.60(2) 1 calc PR A 1
H25B H 0.3183 0.4223 0.1633 0.050 Uiso 0.60(2) 1 calc PR A 1
H25C H 0.3607 0.3902 0.1976 0.050 Uiso 0.40(2) 1 d PR A 2
H25D H 0.3338 0.4458 0.1597 0.050 Uiso 0.40(2) 1 d PR A 2
C26 C 0.4946(2) 0.24084(16) 0.28966(7) 0.0292(6) Uani 1 1 d . . .
C27 C 0.0363(2) 0.22559(16) 0.17923(7) 0.0257(5) Uani 1 1 d . . .
C28 C -0.1024(2) 0.26844(17) 0.21584(8) 0.0322(6) Uani 1 1 d . . .
H28 H -0.1507 0.3033 0.2296 0.039 Uiso 1 1 calc R . .
C29 C -0.1105(2) 0.18796(18) 0.21382(8) 0.0328(6) Uani 1 1 d . . .
H29 H -0.1655 0.1550 0.2259 0.039 Uiso 1 1 calc R . .
C30 C 0.0278(2) 0.37461(16) 0.18814(8) 0.0278(6) Uani 1 1 d . . .
C31 C -0.0111(2) 0.41235(17) 0.15357(8) 0.0303(6) Uani 1 1 d . . .
C32 C 0.0267(3) 0.49179(17) 0.14861(8) 0.0349(6) Uani 1 1 d . . .
H32 H 0.0014 0.5192 0.1253 0.042 Uiso 1 1 calc R . .
C33 C 0.1003(2) 0.53201(17) 0.17683(9) 0.0347(6) Uani 1 1 d . . .
C34 C 0.1361(2) 0.49123(17) 0.21094(9) 0.0345(6) Uani 1 1 d . . .
H34 H 0.1861 0.5184 0.2304 0.041 Uiso 1 1 calc R . .
C35 C 0.1012(2) 0.41222(17) 0.21741(8) 0.0306(6) Uani 1 1 d . . .
C36 C -0.0886(3) 0.3691(2) 0.12226(9) 0.0434(7) Uani 1 1 d . . .
H36A H -0.0402 0.3294 0.1098 0.065 Uiso 1 1 calc R . .
H36B H -0.1218 0.4085 0.1031 0.065 Uiso 1 1 calc R . .
H36C H -0.1541 0.3414 0.1336 0.065 Uiso 1 1 calc R . .
C37 C 0.1401(3) 0.61765(19) 0.17043(11) 0.0523(9) Uani 1 1 d . . .
H37A H 0.1197 0.6517 0.1919 0.078 Uiso 1 1 calc R . .
H37B H 0.0995 0.6382 0.1462 0.078 Uiso 1 1 calc R . .
H37C H 0.2269 0.6187 0.1690 0.078 Uiso 1 1 calc R . .
C38 C 0.1446(3) 0.3683(2) 0.25411(9) 0.0424(7) Uani 1 1 d . . .
H38A H 0.1938 0.3219 0.2479 0.064 Uiso 1 1 calc R . .
H38B H 0.0756 0.3492 0.2668 0.064 Uiso 1 1 calc R . .
H38C H 0.1925 0.4052 0.2714 0.064 Uiso 1 1 calc R . .
C39 C 0.0090(2) 0.07801(16) 0.18337(8) 0.0277(6) Uani 1 1 d . . .
C40 C 0.0859(2) 0.03909(17) 0.21133(8) 0.0307(6) Uani 1 1 d . . .
C41 C 0.1210(3) -0.03906(17) 0.20327(9) 0.0363(7) Uani 1 1 d . . .
H41 H 0.1737 -0.0670 0.2217 0.044 Uiso 1 1 calc R . .
C42 C 0.0814(3) -0.07774(18) 0.16896(9) 0.0402(7) Uani 1 1 d . . .
C43 C 0.0037(3) -0.03685(18) 0.14227(9) 0.0396(7) Uani 1 1 d . . .
H43 H -0.0250 -0.0634 0.1190 0.048 Uiso 1 1 calc R . .
C44 C -0.0335(2) 0.04234(18) 0.14870(8) 0.0333(6) Uani 1 1 d . . .
C45 C 0.1320(3) 0.0806(2) 0.24839(9) 0.0428(7) Uani 1 1 d . . .
H45A H 0.1756 0.1298 0.2424 0.064 Uiso 1 1 calc R . .
H45B H 0.1860 0.0440 0.2639 0.064 Uiso 1 1 calc R . .
H45C H 0.0645 0.0950 0.2630 0.064 Uiso 1 1 calc R . .
C46 C 0.1239(4) -0.1625(2) 0.16083(12) 0.0605(10) Uani 1 1 d . . .
H46A H 0.2068 -0.1603 0.1542 0.091 Uiso 1 1 calc R . .
H46B H 0.0726 -0.1857 0.1393 0.091 Uiso 1 1 calc R . .
H46C H 0.1198 -0.1962 0.1838 0.091 Uiso 1 1 calc R . .
C47 C -0.1118(3) 0.0870(2) 0.11816(9) 0.0468(8) Uani 1 1 d . . .
H47A H -0.1599 0.1273 0.1304 0.070 Uiso 1 1 calc R . .
H47B H -0.1650 0.0485 0.1036 0.070 Uiso 1 1 calc R . .
H47C H -0.0615 0.1143 0.1006 0.070 Uiso 1 1 calc R . .
C48 C 0.3942(3) 0.07616(18) 0.18601(10) 0.0426(7) Uani 1 1 d . . .
H48A H 0.3135 0.0791 0.1718 0.051 Uiso 1 1 calc R . .
H48B H 0.3903 0.0989 0.2122 0.051 Uiso 1 1 calc R . .
C49 C 0.4384(3) -0.01021(19) 0.18830(10) 0.0461(8) Uani 1 1 d . . .
H49A H 0.4056 -0.0418 0.1655 0.055 Uiso 1 1 calc R . .
H49B H 0.4161 -0.0371 0.2120 0.055 Uiso 1 1 calc R . .
C50 C 0.5727(3) -0.00102(19) 0.18905(11) 0.0488(8) Uani 1 1 d . . .
H50A H 0.6095 0.0094 0.2156 0.059 Uiso 1 1 calc R . .
H50B H 0.6095 -0.0501 0.1788 0.059 Uiso 1 1 calc R . .
C51 C 0.5871(2) 0.07084(16) 0.16329(8) 0.0316(6) Uani 1 1 d . . .
H51A H 0.6601 0.1018 0.1723 0.038 Uiso 1 1 calc R . .
H51B H 0.5936 0.0531 0.1364 0.038 Uiso 1 1 calc R . .
C52 C -0.2100(3) -0.2918(3) 0.13929(10) 0.0630(11) Uani 1 1 d . . .
F4 F -0.3277(2) -0.28842(18) 0.13987(7) 0.0814(8) Uani 1 1 d . . .
F5 F -0.1633(3) -0.2314(2) 0.15985(8) 0.1227(13) Uani 1 1 d . . .
F6 F -0.1754(2) -0.3595(2) 0.15672(7) 0.1099(12) Uani 1 1 d . . .
S2 S -0.16721(8) -0.28918(7) 0.08987(2) 0.0558(3) Uani 1 1 d . . .
O8 O -0.0403(2) -0.3002(2) 0.09501(7) 0.0849(11) Uani 1 1 d . . .
O9 O -0.2095(3) -0.2120(2) 0.07572(8) 0.0829(9) Uani 1 1 d . . .
O10 O -0.2325(2) -0.3545(2) 0.07148(7) 0.0712(8) Uani 1 1 d . . .
O11 O -0.0214(6) 0.1242(4) 0.0132(2) 0.191(3) Uani 1 1 d DU . .
C53 C -0.0328(9) 0.2084(5) 0.0150(3) 0.178(4) Uani 1 1 d DU . .
H53A H 0.0432 0.2354 0.0103 0.213 Uiso 1 1 calc R . .
H53B H -0.0559 0.2255 0.0405 0.213 Uiso 1 1 calc R . .
C54 C -0.1299(9) 0.2283(6) -0.0163(3) 0.182(4) Uani 1 1 d DU . .
H54A H -0.2095 0.2314 -0.0063 0.218 Uiso 1 1 calc R . .
H54B H -0.1135 0.2796 -0.0295 0.218 Uiso 1 1 calc R . .
C55 C -0.1210(9) 0.1594(7) -0.0412(2) 0.183(4) Uani 1 1 d DU . .
H55A H -0.1994 0.1315 -0.0447 0.219 Uiso 1 1 calc R . .
H55B H -0.1015 0.1782 -0.0669 0.219 Uiso 1 1 calc R . .
C56 C -0.0316(12) 0.1037(8) -0.0261(3) 0.225(5) Uani 1 1 d DU . .
H56A H -0.0582 0.0469 -0.0303 0.270 Uiso 1 1 calc R . .
H56B H 0.0449 0.1120 -0.0376 0.270 Uiso 1 1 calc R . .
O12 O 0.9880(11) 0.4348(8) -0.0179(4) 0.139(4) Uani 0.50 1 d PDU B -1
C57 C 0.9359(12) 0.4370(9) 0.0197(5) 0.098(4) Uani 0.50 1 d PDU B -1
H57A H 0.8499 0.4227 0.0181 0.118 Uiso 0.50 1 calc PR B -1
H57B H 0.9824 0.4061 0.0404 0.118 Uiso 0.50 1 calc PR B -1
C58 C 0.9590(17) 0.5243(10) 0.0211(4) 0.122(5) Uani 0.50 1 d PDU B -1
H58A H 0.9760 0.5406 0.0484 0.146 Uiso 0.50 1 calc PR B -1
H58B H 0.8852 0.5527 0.0107 0.146 Uiso 0.50 1 calc PR B -1
C59 C 1.0620(15) 0.5530(10) -0.0010(4) 0.107(4) Uani 0.50 1 d PDU B -1
H59A H 1.0408 0.6045 -0.0145 0.128 Uiso 0.50 1 calc PR B -1
H59B H 1.1349 0.5618 0.0169 0.128 Uiso 0.50 1 calc PR B -1
C60 C 1.0822(14) 0.4914(12) -0.0280(4) 0.112(5) Uani 0.50 1 d PDU B -1
H60A H 1.1633 0.4677 -0.0233 0.134 Uiso 0.50 1 calc PR B -1
H60B H 1.0684 0.5107 -0.0549 0.134 Uiso 0.50 1 calc PR B -1

loop_
_atom_site_aniso_label
_atom_site_aniso_U_11
_atom_site_aniso_U_22
_atom_site_aniso_U_33
_atom_site_aniso_U_23
_atom_site_aniso_U_13
_atom_site_aniso_U_12
Fe1 0.02058(18) 0.02335(19) 0.01847(18) -0.00005(14) 0.00255(13) -0.00030(14)
S1 0.0257(3) 0.0306(3) 0.0197(3) -0.0023(2) 0.0049(2) -0.0014(3)
F1 0.0522(11) 0.0330(9) 0.0512(10) -0.0040(8) 0.0238(9) 0.0087(8)
F2 0.0613(13) 0.1021(17) 0.0208(8) 0.0094(9) 0.0059(8) 0.0183(12)
F3 0.0546(11) 0.0383(10) 0.0609(12) -0.0054(8) 0.0303(9) -0.0153(8)
O1 0.0231(9) 0.0339(10) 0.0222(9) 0.0003(7) -0.0012(7) -0.0014(7)
O2 0.0337(10) 0.0251(10) 0.0405(11) -0.0060(8) 0.0096(9) -0.0001(8)
O3 0.0406(12) 0.0464(12) 0.0404(12) 0.0042(10) 0.0139(9) 0.0156(10)
O4 0.0467(12) 0.0580(14) 0.0202(9) -0.0005(9) 0.0005(9) 0.0102(10)
O5 0.0456(13) 0.0605(15) 0.0566(14) -0.0233(12) 0.0227(11) -0.0264(11)
O6 0.0207(9) 0.0355(10) 0.0298(9) 0.0017(8) 0.0080(7) 0.0004(8)
O7 0.0319(10) 0.0248(9) 0.0380(10) 0.0056(8) 0.0107(8) 0.0003(8)
N1 0.0458(14) 0.0257(12) 0.0208(11) -0.0048(9) -0.0039(10) 0.0037(10)
N2 0.0361(12) 0.0240(11) 0.0217(11) 0.0019(9) -0.0029(9) -0.0015(9)
N3 0.0221(10) 0.0233(11) 0.0187(10) 0.0011(8) 0.0015(8) 0.0003(8)
N4 0.0233(11) 0.0313(12) 0.0226(11) 0.0006(9) 0.0025(9) -0.0005(9)
N5 0.0242(11) 0.0283(12) 0.0335(12) -0.0013(10) 0.0082(9) 0.0006(9)
N6 0.0232(11) 0.0301(12) 0.0323(12) 0.0017(9) 0.0072(9) 0.0009(9)
N7 0.0222(11) 0.0360(13) 0.0357(12) -0.0077(10) 0.0082(10) -0.0051(10)
N8 0.0223(11) 0.0346(12) 0.0291(11) 0.0023(10) 0.0056(9) 0.0018(9)
C1 0.0271(13) 0.0244(13) 0.0195(12) -0.0012(10) 0.0022(10) 0.0011(10)
C2 0.0578(19) 0.0365(16) 0.0205(13) -0.0046(12) -0.0094(13) 0.0023(14)
C3 0.0488(17) 0.0356(15) 0.0218(13) 0.0006(11) -0.0098(12) 0.0004(13)
C4 0.0481(17) 0.0213(13) 0.0223(13) -0.0055(10) -0.0043(12) 0.0055(12)
C5 0.0492(18) 0.0287(15) 0.0293(14) -0.0093(12) -0.0030(13) -0.0001(13)
C6 0.067(2) 0.0309(16) 0.0335(16) -0.0053(13) -0.0001(15) -0.0088(15)
C7 0.084(3) 0.0230(15) 0.0337(16) -0.0084(12) -0.0069(16) 0.0070(16)
C8 0.064(2) 0.0358(17) 0.0320(15) -0.0131(13) -0.0066(15) 0.0180(15)
C9 0.0506(18) 0.0356(16) 0.0239(13) -0.0110(12) -0.0032(12) 0.0071(13)
C10 0.0493(19) 0.0439(19) 0.051(2) -0.0078(15) 0.0047(16) -0.0009(15)
C11 0.133(4) 0.0316(19) 0.068(3) 0.0021(18) 0.000(3) 0.016(2)
C12 0.0496(19) 0.060(2) 0.0372(17) -0.0106(15) 0.0059(14) 0.0093(16)
C13 0.0416(16) 0.0221(13) 0.0210(12) 0.0043(10) -0.0063(11) -0.0048(11)
C14 0.0464(18) 0.0397(17) 0.0287(14) 0.0131(12) -0.0086(13) -0.0105(14)
C15 0.066(2) 0.0395(18) 0.0435(18) 0.0156(15) -0.0171(17) -0.0225(17)
C16 0.096(3) 0.0247(15) 0.0317(16) 0.0049(13) -0.0200(17) -0.0112(17)
C17 0.068(2) 0.0304(16) 0.0325(16) 0.0014(12) -0.0038(15) 0.0104(15)
C18 0.0439(17) 0.0280(14) 0.0278(14) 0.0040(11) -0.0045(12) 0.0009(12)
C19 0.0433(19) 0.069(2) 0.058(2) 0.0232(19) 0.0059(16) -0.0106(17)
C20 0.146(4) 0.0287(18) 0.058(2) -0.0015(17) -0.023(3) -0.011(2)
C21 0.0412(17) 0.0405(17) 0.054(2) 0.0073(15) 0.0063(15) 0.0035(14)
C22 0.0384(16) 0.0300(15) 0.0452(17) -0.0032(13) 0.0099(13) -0.0057(12)
C23A 0.062(5) 0.027(5) 0.070(8) -0.008(4) 0.014(6) -0.004(4)
C24A 0.051(4) 0.032(4) 0.045(5) -0.008(3) 0.006(3) 0.006(3)
C23B 0.049(6) 0.027(7) 0.047(8) -0.006(5) -0.002(6) -0.013(5)
C24B 0.072(9) 0.040(7) 0.061(9) -0.025(7) 0.017(8) 0.003(6)
C25 0.0439(17) 0.0305(15) 0.0541(19) -0.0085(14) 0.0177(15) 0.0070(13)
C26 0.0333(14) 0.0323(15) 0.0228(13) 0.0002(11) 0.0072(11) 0.0041(12)
C27 0.0205(12) 0.0274(13) 0.0299(13) -0.0001(10) 0.0051(10) -0.0012(10)
C28 0.0252(14) 0.0373(16) 0.0356(15) -0.0010(12) 0.0115(12) 0.0022(11)
C29 0.0237(13) 0.0410(16) 0.0354(15) 0.0041(12) 0.0109(11) -0.0014(12)
C30 0.0245(13) 0.0254(13) 0.0348(14) -0.0037(11) 0.0091(11) 0.0015(10)
C31 0.0252(13) 0.0345(15) 0.0314(14) -0.0014(11) 0.0040(11) -0.0014(11)
C32 0.0325(15) 0.0351(15) 0.0366(15) 0.0027(12) 0.0005(12) 0.0023(12)
C33 0.0305(15) 0.0274(14) 0.0459(17) -0.0025(12) 0.0027(13) 0.0038(11)
C34 0.0311(15) 0.0295(15) 0.0421(16) -0.0108(12) -0.0012(12) 0.0039(12)
C35 0.0262(13) 0.0330(15) 0.0328(14) -0.0051(11) 0.0040(11) 0.0076(11)
C36 0.0397(17) 0.0508(19) 0.0385(17) 0.0008(14) -0.0032(13) -0.0125(14)
C37 0.056(2) 0.0280(16) 0.070(2) 0.0014(15) -0.0080(18) -0.0017(15)
C38 0.0431(17) 0.0441(18) 0.0387(17) 0.0008(14) -0.0036(14) 0.0015(14)
C39 0.0226(13) 0.0261(13) 0.0348(14) 0.0024(11) 0.0051(11) -0.0037(10)
C40 0.0258(13) 0.0311(14) 0.0353(15) 0.0041(12) 0.0024(11) -0.0049(11)
C41 0.0326(15) 0.0317(15) 0.0431(17) 0.0094(13) -0.0035(13) -0.0020(12)
C42 0.0395(17) 0.0267(15) 0.0541(19) 0.0007(13) 0.0019(14) -0.0019(12)
C43 0.0416(17) 0.0360(16) 0.0396(16) -0.0060(13) -0.0044(13) -0.0035(13)
C44 0.0279(14) 0.0364(15) 0.0355(15) 0.0023(12) 0.0028(12) -0.0002(12)
C45 0.0384(17) 0.0485(19) 0.0399(17) 0.0004(14) -0.0051(13) -0.0026(14)
C46 0.069(2) 0.0308(17) 0.079(3) -0.0049(17) -0.007(2) 0.0048(17)
C47 0.0449(18) 0.056(2) 0.0373(17) 0.0000(15) -0.0061(14) 0.0124(16)
C48 0.0432(18) 0.0345(16) 0.0529(19) 0.0055(14) 0.0184(15) -0.0086(13)
C49 0.056(2) 0.0325(16) 0.0506(19) 0.0099(14) 0.0104(16) -0.0071(14)
C50 0.054(2) 0.0312(16) 0.061(2) 0.0135(15) 0.0033(17) 0.0038(14)
C51 0.0335(15) 0.0268(14) 0.0351(15) -0.0016(11) 0.0062(12) 0.0035(11)
C52 0.043(2) 0.110(3) 0.0354(18) 0.017(2) 0.0038(15) 0.007(2)
F4 0.0504(13) 0.134(2) 0.0624(14) 0.0306(15) 0.0205(11) 0.0233(14)
F5 0.129(3) 0.181(4) 0.0616(17) -0.047(2) 0.0229(17) -0.040(2)
F6 0.0862(18) 0.181(3) 0.0655(16) 0.0704(19) 0.0233(14) 0.058(2)
S2 0.0402(5) 0.0984(8) 0.0280(4) 0.0082(4) -0.0010(3) -0.0109(5)
O8 0.0374(14) 0.178(3) 0.0394(14) -0.0059(18) 0.0033(11) -0.0102(18)
O9 0.100(2) 0.094(2) 0.0551(17) 0.0258(16) 0.0067(16) -0.0085(19)
O10 0.0587(16) 0.108(2) 0.0442(14) 0.0018(15) -0.0065(12) -0.0192(16)
O11 0.204(6) 0.159(5) 0.192(6) -0.004(5) -0.077(5) -0.024(5)
C53 0.256(9) 0.106(5) 0.155(7) 0.015(5) -0.066(6) -0.060(6)
C54 0.189(8) 0.164(8) 0.187(9) 0.072(6) -0.010(7) -0.065(7)
C55 0.191(8) 0.250(11) 0.104(6) 0.039(6) -0.003(6) -0.115(8)
C56 0.286(12) 0.219(10) 0.167(9) -0.020(8) 0.009(9) -0.056(9)
O12 0.104(8) 0.169(9) 0.144(9) 0.032(8) 0.016(7) -0.040(6)
C57 0.059(6) 0.119(9) 0.123(9) 0.060(8) 0.045(7) 0.022(6)
C58 0.107(11) 0.180(12) 0.092(8) 0.054(9) 0.083(8) 0.031(10)
C59 0.097(9) 0.162(11) 0.068(7) 0.023(8) 0.044(7) -0.036(9)
C60 0.105(9) 0.151(11) 0.090(8) -0.018(8) 0.069(7) -0.047(8)

loop_
_atom_type_symbol
_atom_type_description
_atom_type_scat_dispersion_real
_atom_type_scat_dispersion_imag
_atom_type_scat_source
C C 0.0033 0.0016 'International Tables Vol C Tables 4.2.6.8 and 6.1.1.4'
H H 0.0000 0.0000 'International Tables Vol C Tables 4.2.6.8 and 6.1.1.4'
N N 0.0061 0.0033 'International Tables Vol C Tables 4.2.6.8 and 6.1.1.4'
O O 0.0106 0.0060 'International Tables Vol C Tables 4.2.6.8 and 6.1.1.4'
F F 0.0171 0.0103 'International Tables Vol C Tables 4.2.6.8 and 6.1.1.4'
S S 0.1246 0.1234 'International Tables Vol C Tables 4.2.6.8 and 6.1.1.4'
Fe Fe 0.3463 0.8444 'International Tables Vol C Tables 4.2.6.8 and 6.1.1.4'

loop_
_geom_angle_atom_site_label_1
_geom_angle_atom_site_label_2
_geom_angle_atom_site_label_3
_geom_angle
O6 Fe1 O4 108.74(8)
O6 Fe1 O2 93.72(7)
O4 Fe1 O2 85.26(8)
O6 Fe1 O7 90.55(7)
O4 Fe1 O7 88.08(8)
O2 Fe1 O7 172.98(8)
O6 Fe1 N3 88.04(7)
O4 Fe1 N3 163.15(8)
O2 Fe1 N3 92.42(7)
O7 Fe1 N3 93.30(7)
O6 Fe1 O1 145.30(7)
O4 Fe1 O1 105.92(8)
O2 Fe1 O1 90.67(7)
O7 Fe1 O1 88.99(7)
N3 Fe1 O1 57.36(7)
O5 S1 O3 117.52(15)
O5 S1 O4 113.11(15)
O3 S1 O4 113.83(13)
O5 S1 C26 104.85(13)
O3 S1 C26 104.69(12)
O4 S1 C26 100.40(13)
N4 O1 Fe1 96.34(13)
C22 O2 C25 109.8(2)
C22 O2 Fe1 123.57(16)
C25 O2 Fe1 119.93(17)
S1 O4 Fe1 142.30(14)
N8 O6 Fe1 122.21(15)
C51 O7 C48 109.7(2)
C51 O7 Fe1 123.91(15)
C48 O7 Fe1 122.96(16)
C1 N1 C2 108.4(2)
C1 N1 C4 125.6(2)
C2 N1 C4 125.9(2)
C1 N2 C3 108.6(2)
C1 N2 C13 126.3(2)
C3 N2 C13 124.8(2)
N4 N3 C1 115.0(2)
N4 N3 Fe1 97.33(14)
C1 N3 Fe1 147.62(17)
O1 N4 N3 108.96(19)
C27 N5 C28 108.7(2)
C27 N5 C30 125.5(2)
C28 N5 C30 125.8(2)
C27 N6 C29 108.6(2)
C27 N6 C39 123.6(2)
C29 N6 C39 127.5(2)
N8 N7 C27 111.4(2)
N7 N8 O6 111.6(2)
N1 C1 N2 108.1(2)
N1 C1 N3 126.3(2)
N2 C1 N3 125.2(2)
C3 C2 N1 107.7(2)
C3 C2 H2 126.1
N1 C2 H2 126.1
C2 C3 N2 107.2(2)
C2 C3 H3 126.4
N2 C3 H3 126.4
C5 C4 C9 123.7(3)
C5 C4 N1 117.8(3)
C9 C4 N1 118.6(3)
C4 C5 C6 116.7(3)
C4 C5 C10 122.4(3)
C6 C5 C10 120.9(3)
C7 C6 C5 122.1(3)
C7 C6 H6 119.0
C5 C6 H6 119.0
C6 C7 C8 118.9(3)
C6 C7 C11 120.0(4)
C8 C7 C11 121.1(4)
C7 C8 C9 122.0(3)
C7 C8 H8 119.0
C9 C8 H8 119.0
C8 C9 C4 116.6(3)
C8 C9 C12 121.7(3)
C4 C9 C12 121.7(3)
C5 C10 H10A 109.5
C5 C10 H10B 109.5
H10A C10 H10B 109.5
C5 C10 H10C 109.5
H10A C10 H10C 109.5
H10B C10 H10C 109.5
C7 C11 H11A 109.5
C7 C11 H11B 109.5
H11A C11 H11B 109.5
C7 C11 H11C 109.5
H11A C11 H11C 109.5
H11B C11 H11C 109.5
C9 C12 H12A 109.5
C9 C12 H12B 109.5
H12A C12 H12B 109.5
C9 C12 H12C 109.5
H12A C12 H12C 109.5
H12B C12 H12C 109.5
C18 C13 C14 123.5(3)
C18 C13 N2 117.7(2)
C14 C13 N2 118.8(3)
C15 C14 C13 117.3(3)
C15 C14 C19 120.7(3)
C13 C14 C19 121.9(3)
C16 C15 C14 121.8(3)
C16 C15 H15 119.1
C14 C15 H15 119.1
C15 C16 C17 119.0(3)
C15 C16 C20 121.3(4)
C17 C16 C20 119.7(4)
C16 C17 C18 121.9(3)
C16 C17 H17 119.0
C18 C17 H17 119.0
C13 C18 C17 116.4(3)
C13 C18 C21 122.1(3)
C17 C18 C21 121.5(3)
C14 C19 H19A 109.5
C14 C19 H19B 109.5
H19A C19 H19B 109.5
C14 C19 H19C 109.5
H19A C19 H19C 109.5
H19B C19 H19C 109.5
C16 C20 H20A 109.5
C16 C20 H20B 109.5
H20A C20 H20B 109.5
C16 C20 H20C 109.5
H20A C20 H20C 109.5
H20B C20 H20C 109.5
C18 C21 H21A 109.5
C18 C21 H21B 109.5
H21A C21 H21B 109.5
C18 C21 H21C 109.5
H21A C21 H21C 109.5
H21B C21 H21C 109.5
O2 C22 C23A 107.1(5)
O2 C22 C23B 102.2(7)
O2 C22 H22A 110.3
C23A C22 H22A 110.3
C23B C22 H22A 131.0
O2 C22 H22B 110.3
C23A C22 H22B 110.3
C23B C22 H22B 92.5
H22A C22 H22B 108.6
O2 C22 H22C 111.6
C23A C22 H22C 89.3
C23B C22 H22C 111.2
H22B C22 H22C 125.1
O2 C22 H22D 111.1
C23A C22 H22D 126.4
C23B C22 H22D 111.4
H22A C22 H22D 90.1
H22C C22 H22D 109.2
C24A C23A C22 106.8(8)
C24A C23A H23A 110.4
C22 C23A H23A 110.4
C24A C23A H23B 110.4
C22 C23A H23B 110.4
H23A C23A H23B 108.6
C23A C24A C25 107.4(6)
C23A C24A H24A 110.2
C25 C24A H24A 110.2
C23A C24A H24B 110.2
C25 C24A H24B 110.2
H24A C24A H24B 108.5
C24B C23B C22 111.0(12)
C24B C23B H23C 109.4
C22 C23B H23C 109.4
C24B C23B H23D 109.4
C22 C23B H23D 109.4
H23C C23B H23D 108.0
C23B C24B C25 111.6(11)
C23B C24B H24C 109.3
C25 C24B H24C 109.3
C23B C24B H24D 109.3
C25 C24B H24D 109.3
H24C C24B H24D 108.0
O2 C25 C24A 106.3(4)
O2 C25 C24B 103.0(6)
O2 C25 H25A 110.5
C24A C25 H25A 110.5
C24B C25 H25A 87.0
O2 C25 H25B 110.5
C24A C25 H25B 110.5
C24B C25 H25B 134.2
H25A C25 H25B 108.7
O2 C25 H25C 111.0
C24A C25 H25C 130.2
C24B C25 H25C 110.4
H25B C25 H25C 86.1
O2 C25 H25D 111.2
C24A C25 H25D 85.8
C24B C25 H25D 112.0
H25A C25 H25D 128.1
H25C C25 H25D 109.2
F1 C26 F2 108.5(2)
F1 C26 F3 108.4(2)
F2 C26 F3 107.9(2)
F1 C26 S1 111.37(18)
F2 C26 S1 110.13(19)
F3 C26 S1 110.58(18)
N5 C27 N6 107.8(2)
N5 C27 N7 129.2(2)
N6 C27 N7 122.7(2)
C29 C28 N5 107.4(2)
C29 C28 H28 126.3
N5 C28 H28 126.3
C28 C29 N6 107.5(2)
C28 C29 H29 126.2
N6 C29 H29 126.2
C31 C30 C35 123.3(3)
C31 C30 N5 118.5(2)
C35 C30 N5 118.3(2)
C30 C31 C32 117.1(2)
C30 C31 C36 121.7(3)
C32 C31 C36 121.1(3)
C33 C32 C31 121.9(3)
C33 C32 H32 119.0
C31 C32 H32 119.0
C32 C33 C34 118.4(3)
C32 C33 C37 120.6(3)
C34 C33 C37 121.0(3)
C35 C34 C33 122.1(3)
C35 C34 H34 119.0
C33 C34 H34 119.0
C34 C35 C30 117.2(3)
C34 C35 C38 121.1(3)
C30 C35 C38 121.7(3)
C31 C36 H36A 109.5
C31 C36 H36B 109.5
H36A C36 H36B 109.5
C31 C36 H36C 109.5
H36A C36 H36C 109.5
H36B C36 H36C 109.5
C33 C37 H37A 109.5
C33 C37 H37B 109.5
H37A C37 H37B 109.5
C33 C37 H37C 109.5
H37A C37 H37C 109.5
H37B C37 H37C 109.5
C35 C38 H38A 109.5
C35 C38 H38B 109.5
H38A C38 H38B 109.5
C35 C38 H38C 109.5
H38A C38 H38C 109.5
H38B C38 H38C 109.5
C44 C39 C40 123.4(3)
C44 C39 N6 119.0(2)
C40 C39 N6 117.5(2)
C41 C40 C39 117.2(3)
C41 C40 C45 121.0(3)
C39 C40 C45 121.8(3)
C40 C41 C42 121.9(3)
C40 C41 H41 119.1
C42 C41 H41 119.1
C43 C42 C41 118.7(3)
C43 C42 C46 120.9(3)
C41 C42 C46 120.3(3)
C42 C43 C44 121.8(3)
C42 C43 H43 119.1
C44 C43 H43 119.1
C39 C44 C43 117.0(3)
C39 C44 C47 122.4(3)
C43 C44 C47 120.6(3)
C40 C45 H45A 109.5
C40 C45 H45B 109.5
H45A C45 H45B 109.5
C40 C45 H45C 109.5
H45A C45 H45C 109.5
H45B C45 H45C 109.5
C42 C46 H46A 109.5
C42 C46 H46B 109.5
H46A C46 H46B 109.5
C42 C46 H46C 109.5
H46A C46 H46C 109.5
H46B C46 H46C 109.5
C44 C47 H47A 109.5
C44 C47 H47B 109.5
H47A C47 H47B 109.5
C44 C47 H47C 109.5
H47A C47 H47C 109.5
H47B C47 H47C 109.5
O7 C48 C49 105.4(2)
O7 C48 H48A 110.7
C49 C48 H48A 110.7
O7 C48 H48B 110.7
C49 C48 H48B 110.7
H48A C48 H48B 108.8
C48 C49 C50 103.1(2)
C48 C49 H49A 111.1
C50 C49 H49A 111.1
C48 C49 H49B 111.1
C50 C49 H49B 111.1
H49A C49 H49B 109.1
C51 C50 C49 103.4(2)
C51 C50 H50A 111.1
C49 C50 H50A 111.1
C51 C50 H50B 111.1
C49 C50 H50B 111.1
H50A C50 H50B 109.0
O7 C51 C50 106.0(2)
O7 C51 H51A 110.5
C50 C51 H51A 110.5
O7 C51 H51B 110.5
C50 C51 H51B 110.5
H51A C51 H51B 108.7
F5 C52 F6 108.1(3)
F5 C52 F4 107.9(4)
F6 C52 F4 106.3(3)
F5 C52 S2 111.6(3)
F6 C52 S2 111.3(3)
F4 C52 S2 111.4(2)
O10 S2 O8 115.1(2)
O10 S2 O9 112.39(19)
O8 S2 O9 116.8(2)
O10 S2 C52 103.63(19)
O8 S2 C52 103.07(16)
O9 S2 C52 103.7(2)
C53 O11 C56 106.5(8)
O11 C53 C54 104.4(7)
O11 C53 H53A 110.9
C54 C53 H53A 110.9
O11 C53 H53B 110.9
C54 C53 H53B 110.9
H53A C53 H53B 108.9
C55 C54 C53 100.2(8)
C55 C54 H54A 111.7
C53 C54 H54A 111.7
C55 C54 H54B 111.7
C53 C54 H54B 111.7
H54A C54 H54B 109.5
C56 C55 C54 112.0(9)
C56 C55 H55A 109.2
C54 C55 H55A 109.2
C56 C55 H55B 109.2
C54 C55 H55B 109.2
H55A C55 H55B 107.9
O11 C56 C55 101.2(9)
O11 C56 H56A 111.5
C55 C56 H56A 111.5
O11 C56 H56B 111.5
C55 C56 H56B 111.5
H56A C56 H56B 109.4
C60 O12 C57 122.9(13)
C58 C57 O12 88.3(9)
C58 C57 H57A 113.9
O12 C57 H57A 113.9
C58 C57 H57B 113.9
O12 C57 H57B 113.9
H57A C57 H57B 111.1
C57 C58 C59 115.5(12)
C57 C58 H58A 108.4
C59 C58 H58A 108.4
C57 C58 H58B 108.4
C59 C58 H58B 108.4
H58A C58 H58B 107.5
C60 C59 C58 106.7(12)
C60 C59 H59A 110.4
C58 C59 H59A 110.4
C60 C59 H59B 110.4
C58 C59 H59B 110.4
H59A C59 H59B 108.6
C59 C60 O12 97.8(10)
C59 C60 H60A 112.2
O12 C60 H60A 112.2
C59 C60 H60B 112.2
O12 C60 H60B 112.2
H60A C60 H60B 109.8

loop_
_geom_bond_atom_site_label_1
_geom_bond_atom_site_label_2
_geom_bond_distance
Fe1 O6 2.0201(18)
Fe1 O4 2.0543(19)
Fe1 O2 2.1295(19)
Fe1 O7 2.1424(19)
Fe1 N3 2.169(2)
Fe1 O1 2.2037(18)
S1 O5 1.425(2)
S1 O3 1.429(2)
S1 O4 1.450(2)
S1 C26 1.828(3)
F1 C26 1.317(3)
F2 C26 1.319(3)
F3 C26 1.324(3)
O1 N4 1.279(3)
O2 C22 1.444(3)
O2 C25 1.457(3)
O6 N8 1.294(3)
O7 C51 1.449(3)
O7 C48 1.455(3)
N1 C1 1.340(3)
N1 C2 1.392(3)
N1 C4 1.446(3)
N2 C1 1.341(3)
N2 C3 1.392(3)
N2 C13 1.447(3)
N3 N4 1.300(3)
N3 C1 1.384(3)
N5 C27 1.340(3)
N5 C28 1.389(3)
N5 C30 1.454(3)
N6 C27 1.344(3)
N6 C29 1.389(3)
N6 C39 1.451(3)
N7 N8 1.268(3)
N7 C27 1.374(3)
C2 C3 1.334(4)
C2 H2 0.9500
C3 H3 0.9500
C4 C5 1.388(4)
C4 C9 1.402(4)
C5 C6 1.396(4)
C5 C10 1.509(4)
C6 C7 1.385(5)
C6 H6 0.9500
C7 C8 1.386(5)
C7 C11 1.516(5)
C8 C9 1.392(4)
C8 H8 0.9500
C9 C12 1.496(5)
C10 H10A 0.9800
C10 H10B 0.9800
C10 H10C 0.9800
C11 H11A 0.9800
C11 H11B 0.9800
C11 H11C 0.9800
C12 H12A 0.9800
C12 H12B 0.9800
C12 H12C 0.9800
C13 C18 1.392(4)
C13 C14 1.393(4)
C14 C15 1.384(5)
C14 C19 1.506(5)
C15 C16 1.378(5)
C15 H15 0.9500
C16 C17 1.392(5)
C16 C20 1.518(5)
C17 C18 1.395(4)
C17 H17 0.9500
C18 C21 1.505(4)
C19 H19A 0.9800
C19 H19B 0.9800
C19 H19C 0.9800
C20 H20A 0.9800
C20 H20B 0.9800
C20 H20C 0.9800
C21 H21A 0.9800
C21 H21B 0.9800
C21 H21C 0.9800
C22 C23A 1.505(12)
C22 C23B 1.533(17)
C22 H22A 0.9900
C22 H22B 0.9900
C22 H22C 0.9902
C22 H22D 0.9899
C23A C24A 1.472(14)
C23A H23A 0.9900
C23A H23B 0.9900
C24A C25 1.489(9)
C24A H24A 0.9900
C24A H24B 0.9900
C23B C24B 1.26(2)
C23B H23C 0.9900
C23B H23D 0.9900
C24B C25 1.508(14)
C24B H24C 0.9900
C24B H24D 0.9900
C25 H25A 0.9900
C25 H25B 0.9900
C25 H25C 0.9902
C25 H25D 0.9901
C28 C29 1.334(4)
C28 H28 0.9500
C29 H29 0.9500
C30 C31 1.389(4)
C30 C35 1.395(4)
C31 C32 1.395(4)
C31 C36 1.508(4)
C32 C33 1.391(4)
C32 H32 0.9500
C33 C34 1.391(4)
C33 C37 1.506(4)
C34 C35 1.387(4)
C34 H34 0.9500
C35 C38 1.509(4)
C36 H36A 0.9800
C36 H36B 0.9800
C36 H36C 0.9800
C37 H37A 0.9800
C37 H37B 0.9800
C37 H37C 0.9800
C38 H38A 0.9800
C38 H38B 0.9800
C38 H38C 0.9800
C39 C44 1.387(4)
C39 C40 1.394(4)
C40 C41 1.386(4)
C40 C45 1.509(4)
C41 C42 1.390(4)
C41 H41 0.9500
C42 C43 1.388(4)
C42 C46 1.514(4)
C43 C44 1.398(4)
C43 H43 0.9500
C44 C47 1.507(4)
C45 H45A 0.9800
C45 H45B 0.9800
C45 H45C 0.9800
C46 H46A 0.9800
C46 H46B 0.9800
C46 H46C 0.9800
C47 H47A 0.9800
C47 H47B 0.9800
C47 H47C 0.9800
C48 C49 1.510(4)
C48 H48A 0.9900
C48 H48B 0.9900
C49 C50 1.511(5)
C49 H49A 0.9900
C49 H49B 0.9900
C50 C51 1.506(4)
C50 H50A 0.9900
C50 H50B 0.9900
C51 H51A 0.9900
C51 H51B 0.9900
C52 F5 1.309(5)
C52 F6 1.313(5)
C52 F4 1.323(4)
C52 S2 1.831(4)
S2 O10 1.421(3)
S2 O8 1.429(3)
S2 O9 1.431(3)
O11 C53 1.399(8)
O11 C56 1.406(10)
C53 C54 1.503(10)
C53 H53A 0.9900
C53 H53B 0.9900
C54 C55 1.441(10)
C54 H54A 0.9900
C54 H54B 0.9900
C55 C56 1.424(11)
C55 H55A 0.9900
C55 H55B 0.9900
C56 H56A 0.9900
C56 H56B 0.9900
O12 C60 1.477(11)
O12 C57 1.486(12)
C57 C58 1.465(14)
C57 H57A 0.9900
C57 H57B 0.9900
C58 C59 1.522(11)
C58 H58A 0.9900
C58 H58B 0.9900
C59 C60 1.418(13)
C59 H59A 0.9900
C59 H59B 0.9900
C60 H60A 0.9900
C60 H60B 0.9900

loop_
_geom_torsion_atom_site_label_1
_geom_torsion_atom_site_label_2
_geom_torsion_atom_site_label_3
_geom_torsion_atom_site_label_4
_geom_torsion
O6 Fe1 O1 N4 4.6(2)
O4 Fe1 O1 N4 -178.22(14)
O2 Fe1 O1 N4 -92.95(14)
O7 Fe1 O1 N4 94.06(14)
N3 Fe1 O1 N4 -0.50(13)
O6 Fe1 O2 C22 -163.8(2)
O4 Fe1 O2 C22 87.7(2)
N3 Fe1 O2 C22 -75.6(2)
O1 Fe1 O2 C22 -18.2(2)
O6 Fe1 O2 C25 47.9(2)
O4 Fe1 O2 C25 -60.6(2)
N3 Fe1 O2 C25 136.1(2)
O1 Fe1 O2 C25 -166.5(2)
O5 S1 O4 Fe1 88.4(2)
O3 S1 O4 Fe1 -49.1(3)
C26 S1 O4 Fe1 -160.4(2)
O6 Fe1 O4 S1 159.2(2)
O2 Fe1 O4 S1 -108.5(2)
O7 Fe1 O4 S1 69.3(2)
N3 Fe1 O4 S1 -25.8(5)
O1 Fe1 O4 S1 -19.1(3)
O4 Fe1 O6 N8 -0.8(2)
O2 Fe1 O6 N8 -87.10(18)
O7 Fe1 O6 N8 87.32(18)
N3 Fe1 O6 N8 -179.40(18)
O1 Fe1 O6 N8 176.33(15)
O6 Fe1 O7 C51 155.97(19)
O4 Fe1 O7 C51 -95.29(19)
N3 Fe1 O7 C51 67.90(19)
O1 Fe1 O7 C51 10.67(19)
O6 Fe1 O7 C48 -47.1(2)
O4 Fe1 O7 C48 61.6(2)
N3 Fe1 O7 C48 -135.2(2)
O1 Fe1 O7 C48 167.6(2)
O6 Fe1 N3 N4 -176.62(15)
O4 Fe1 N3 N4 8.1(4)
O2 Fe1 N3 N4 89.74(14)
O7 Fe1 N3 N4 -86.19(14)
O1 Fe1 N3 N4 0.50(13)
O6 Fe1 N3 C1 1.8(3)
O4 Fe1 N3 C1 -173.4(3)
O2 Fe1 N3 C1 -91.8(3)
O7 Fe1 N3 C1 92.3(3)
O1 Fe1 N3 C1 179.0(3)
Fe1 O1 N4 N3 0.75(19)
C1 N3 N4 O1 -179.9(2)
Fe1 N3 N4 O1 -0.76(19)
C27 N7 N8 O6 -177.6(2)
Fe1 O6 N8 N7 -158.75(17)
C2 N1 C1 N2 0.4(3)
C4 N1 C1 N2 -174.9(2)
C2 N1 C1 N3 173.4(3)
C4 N1 C1 N3 -1.9(4)
C3 N2 C1 N1 -0.3(3)
C13 N2 C1 N1 175.0(2)
C3 N2 C1 N3 -173.4(3)
C13 N2 C1 N3 1.9(4)
N4 N3 C1 N1 88.0(3)
Fe1 N3 C1 N1 -90.3(4)
N4 N3 C1 N2 -100.1(3)
Fe1 N3 C1 N2 81.6(4)
C1 N1 C2 C3 -0.3(3)
C4 N1 C2 C3 175.0(3)
N1 C2 C3 N2 0.1(4)
C1 N2 C3 C2 0.1(3)
C13 N2 C3 C2 -175.2(3)
C1 N1 C4 C5 91.6(3)
C2 N1 C4 C5 -82.9(3)
C1 N1 C4 C9 -88.7(3)
C2 N1 C4 C9 96.8(3)
C9 C4 C5 C6 0.0(4)
N1 C4 C5 C6 179.6(2)
C9 C4 C5 C10 -179.8(3)
N1 C4 C5 C10 -0.1(4)
C4 C5 C6 C7 1.3(4)
C10 C5 C6 C7 -178.9(3)
C5 C6 C7 C8 -1.3(4)
C5 C6 C7 C11 178.9(3)
C6 C7 C8 C9 0.0(4)
C11 C7 C8 C9 179.8(3)
C7 C8 C9 C4 1.2(4)
C7 C8 C9 C12 -178.1(3)
C5 C4 C9 C8 -1.2(4)
N1 C4 C9 C8 179.2(2)
C5 C4 C9 C12 178.1(3)
N1 C4 C9 C12 -1.6(4)
C1 N2 C13 C18 -96.3(3)
C3 N2 C13 C18 78.2(3)
C1 N2 C13 C14 86.2(3)
C3 N2 C13 C14 -99.3(3)
C18 C13 C14 C15 -0.1(4)
N2 C13 C14 C15 177.3(2)
C18 C13 C14 C19 179.9(3)
N2 C13 C14 C19 -2.7(4)
C13 C14 C15 C16 -0.7(4)
C19 C14 C15 C16 179.3(3)
C14 C15 C16 C17 1.0(5)
C14 C15 C16 C20 -178.6(3)
C15 C16 C17 C18 -0.5(4)
C20 C16 C17 C18 179.1(3)
C14 C13 C18 C17 0.5(4)
N2 C13 C18 C17 -176.9(2)
C14 C13 C18 C21 -179.4(3)
N2 C13 C18 C21 3.2(4)
C16 C17 C18 C13 -0.2(4)
C16 C17 C18 C21 179.7(3)
C25 O2 C22 C23A -7.1(7)
Fe1 O2 C22 C23A -158.1(7)
C25 O2 C22 C23B 15.6(8)
Fe1 O2 C22 C23B -135.4(7)
O2 C22 C23A C24A -3.6(8)
C23B C22 C23A C24A -84(3)
C22 C23A C24A C25 12.6(8)
O2 C22 C23B C24B -12.5(11)
C23A C22 C23B C24B 93(3)
C22 C23B C24B C25 4.5(16)
C22 O2 C25 C24A 14.8(6)
Fe1 O2 C25 C24A 167.1(5)
C22 O2 C25 C24B -13.4(10)
Fe1 O2 C25 C24B 138.8(10)
C23A C24A C25 O2 -16.8(7)
C23A C24A C25 C24B 70.1(15)
C23B C24B C25 O2 5.2(15)
C23B C24B C25 C24A -95(2)
O5 S1 C26 F1 55.7(2)
O3 S1 C26 F1 179.97(19)
O4 S1 C26 F1 -61.8(2)
O5 S1 C26 F2 -64.7(2)
O3 S1 C26 F2 59.6(2)
O4 S1 C26 F2 177.8(2)
O5 S1 C26 F3 176.2(2)
O3 S1 C26 F3 -59.5(2)
O4 S1 C26 F3 58.7(2)
C28 N5 C27 N6 0.0(3)
C30 N5 C27 N6 -178.8(2)
C28 N5 C27 N7 173.7(3)
C30 N5 C27 N7 -5.1(4)
C29 N6 C27 N5 -0.1(3)
C39 N6 C27 N5 -173.8(2)
C29 N6 C27 N7 -174.3(2)
C39 N6 C27 N7 12.0(4)
N8 N7 C27 N5 63.7(4)
N8 N7 C27 N6 -123.4(3)
C27 N5 C28 C29 0.2(3)
C30 N5 C28 C29 179.0(2)
N5 C28 C29 N6 -0.2(3)
C27 N6 C29 C28 0.2(3)
C39 N6 C29 C28 173.5(2)
C27 N5 C30 C31 78.2(3)
C28 N5 C30 C31 -100.4(3)
C27 N5 C30 C35 -102.0(3)
C28 N5 C30 C35 79.4(3)
C35 C30 C31 C32 0.0(4)
N5 C30 C31 C32 179.8(2)
C35 C30 C31 C36 178.8(3)
N5 C30 C31 C36 -1.4(4)
C30 C31 C32 C33 0.2(4)
C36 C31 C32 C33 -178.6(3)
C31 C32 C33 C34 -0.3(4)
C31 C32 C33 C37 179.6(3)
C32 C33 C34 C35 0.3(4)
C37 C33 C34 C35 -179.6(3)
C33 C34 C35 C30 -0.1(4)
C33 C34 C35 C38 178.0(3)
C31 C30 C35 C34 -0.1(4)
N5 C30 C35 C34 -179.9(2)
C31 C30 C35 C38 -178.1(3)
N5 C30 C35 C38 2.1(4)
C27 N6 C39 C44 -85.9(3)
C29 N6 C39 C44 101.7(3)
C27 N6 C39 C40 92.0(3)
C29 N6 C39 C40 -80.4(3)
C44 C39 C40 C41 0.5(4)
N6 C39 C40 C41 -177.3(2)
C44 C39 C40 C45 178.8(3)
N6 C39 C40 C45 1.0(4)
C39 C40 C41 C42 -0.3(4)
C45 C40 C41 C42 -178.7(3)
C40 C41 C42 C43 -0.5(5)
C40 C41 C42 C46 178.7(3)
C41 C42 C43 C44 1.3(5)
C46 C42 C43 C44 -177.9(3)
C40 C39 C44 C43 0.3(4)
N6 C39 C44 C43 178.0(2)
C40 C39 C44 C47 -177.1(3)
N6 C39 C44 C47 0.7(4)
C42 C43 C44 C39 -1.2(4)
C42 C43 C44 C47 176.2(3)
C51 O7 C48 C49 -13.1(3)
Fe1 O7 C48 C49 -172.86(19)
O7 C48 C49 C50 29.8(3)
C48 C49 C50 C51 -35.0(3)
C48 O7 C51 C50 -9.2(3)
Fe1 O7 C51 C50 150.3(2)
C49 C50 C51 O7 27.6(3)
F5 C52 S2 O10 -175.7(3)
F6 C52 S2 O10 63.4(3)
F4 C52 S2 O10 -55.1(4)
F5 C52 S2 O8 64.0(4)
F6 C52 S2 O8 -56.9(4)
F4 C52 S2 O8 -175.3(3)
F5 C52 S2 O9 -58.2(4)
F6 C52 S2 O9 -179.1(3)
F4 C52 S2 O9 62.5(4)
C56 O11 C53 C54 39.9(11)
O11 C53 C54 C55 -24.3(10)
C53 C54 C55 C56 1.5(12)
C53 O11 C56 C55 -37.6(12)
C54 C55 C56 O11 21.4(13)
C60 O12 C57 C58 29.9(16)
O12 C57 C58 C59 -26.8(17)
C57 C58 C59 C60 20(2)
C58 C59 C60 O12 0(2)
C57 O12 C60 C59 -21(2)
